data_7236159
loop_
_publ_author_name
'Galpothdeniya, Waduge Indika S.'
'Fronczek, Frank R.'
'Cong, Mingyan'
'Bhattarai, Nimisha'
'Siraj, Noureen'
'Warner, Isiah M.'

_publ_section_title
;
 Tunable GUMBOS-based sensor array for label-free detection and
 discrimination of proteins
;
_journal_issue 8
_journal_name_full 'Journal of Materials Chemistry B'
_journal_page_first 1414
_journal_paper_doi 10.1039/C5TB02038G
_journal_volume 4
_journal_year 2016
_chemical_formula_moiety 'C16 H36 P, C17 H14 N O3 S'
_chemical_formula_sum 'C33 H50 N O3 P S'
_chemical_formula_weight 571.77
_space_group_IT_number 14
_space_group_name_Hall '-P 2ybc'
_space_group_name_H-M_alt 'P 1 21/c 1'
_symmetry_cell_setting monoclinic
_symmetry_space_group_name_Hall '-P 2ybc'
_symmetry_space_group_name_H-M 'P 1 21/c 1'
_atom_sites_solution_hydrogens geom
_atom_sites_solution_primary direct
_atom_sites_solution_secondary difmap
_audit_creation_method SHELXL-97
_audit_update_record
;
2015-04-10 deposited with the CCDC.
2016-01-19 downloaded from the CCDC.
;
_cell_angle_alpha 90
_cell_angle_beta 102.071(3)
_cell_angle_gamma 90
_cell_formula_units_Z 4
_cell_length_a 10.3977(4)
_cell_length_b 18.2132(7)
_cell_length_c 17.4211(6)
_cell_measurement_reflns_used 2479
_cell_measurement_temperature 90.0(5)
_cell_measurement_theta_max 49.53
_cell_measurement_theta_min 3.55
_cell_volume 3226.2(2)
_computing_cell_refinement 'Bruker SAINT'
_computing_data_collection 'Bruker APEX2'
_computing_data_reduction 'Bruker SAINT'
_computing_molecular_graphics 'ORTEP-3 for Windows (Farrugia, 2012)'
_computing_publication_material 'SHELXL-97 (Sheldrick, 2008)'
_computing_structure_refinement 'SHELXL-97 (Sheldrick, 2008)'
_computing_structure_solution 'SHELXS-97 (Sheldrick, 2008)'
_diffrn_ambient_temperature 90.0(5)
_diffrn_measured_fraction_theta_full 0.995
_diffrn_measured_fraction_theta_max 0.995
_diffrn_measurement_device_type 'Bruker Kappa APEX-II DUO'
_diffrn_measurement_method '\f and \w scans'
_diffrn_radiation_monochromator 'QUAZAR multilayer optics'
_diffrn_radiation_source 'I\mS microfocus'
_diffrn_radiation_type CuK\a
_diffrn_radiation_wavelength 1.54184
_diffrn_reflns_av_R_equivalents 0.0681
_diffrn_reflns_av_sigmaI/netI 0.0889
_diffrn_reflns_limit_h_max 9
_diffrn_reflns_limit_h_min -11
_diffrn_reflns_limit_k_max 20
_diffrn_reflns_limit_k_min -17
_diffrn_reflns_limit_l_max 19
_diffrn_reflns_limit_l_min -19
_diffrn_reflns_number 14480
_diffrn_reflns_theta_full 59.04
_diffrn_reflns_theta_max 59.04
_diffrn_reflns_theta_min 3.55
_exptl_absorpt_coefficient_mu 1.604
_exptl_absorpt_correction_T_max 0.9386
_exptl_absorpt_correction_T_min 0.7717
_exptl_absorpt_correction_type multi-scan
_exptl_absorpt_process_details 'SADABS (Sheldrick, 2004)'
_exptl_crystal_colour colourless
_exptl_crystal_density_diffrn 1.177
_exptl_crystal_density_method 'not measured'
_exptl_crystal_description fragment
_exptl_crystal_F_000 1240
_exptl_crystal_recrystallization_method 'Re-crystallisation from solvent: dichloromethane'
_exptl_crystal_size_max 0.10
_exptl_crystal_size_mid 0.06
_exptl_crystal_size_min 0.04
_refine_diff_density_max 0.509
_refine_diff_density_min -0.398
_refine_diff_density_rms 0.053
_refine_ls_extinction_method none
_refine_ls_goodness_of_fit_ref 1.017
_refine_ls_hydrogen_treatment mixed
_refine_ls_matrix_type full
_refine_ls_number_parameters 359
_refine_ls_number_reflns 4636
_refine_ls_number_restraints 1
_refine_ls_restrained_S_all 1.017
_refine_ls_R_factor_all 0.1341
_refine_ls_R_factor_gt 0.0702
_refine_ls_shift/su_max 0.000
_refine_ls_shift/su_mean 0.000
_refine_ls_structure_factor_coef Fsqd
_refine_ls_weighting_details 'calc w=1/[\s^2^(Fo^2^)+(0.0803P)^2^+1.8620P] where P=(Fo^2^+2Fc^2^)/3'
_refine_ls_weighting_scheme calc
_refine_ls_wR_factor_gt 0.1605
_refine_ls_wR_factor_ref 0.1902
_reflns_number_gt 2612
_reflns_number_total 4636
_reflns_threshold_expression I>2\s(I)
_cod_data_source_file c5tb02038g2.cif
_cod_data_source_block A
_cod_depositor_comments
;
The following automatic conversions were performed:

data item '_symmetry_cell_setting' value 'Monoclinic' was changed to
'monoclinic' in accordance with the
/home/saulius/struct/COD-crude-data/automatic-downloads/DataCite-retrospective/RSC/depositions/lib/dictionaries/cif_core.dic
dictionary named 'cif_core.dic' version 2.4.2 last updated on
2011-04-26.

Automatic conversion script
Id: cif_fix_values 6909 2019-04-08 15:41:33Z antanas 
;
_cod_original_sg_symbol_Hall '-P 2ybc  '
_cod_original_sg_symbol_H-M 'P 21/c  '
_cod_database_code 7236159

loop_
_symmetry_equiv_pos_as_xyz
'x, y, z'
'-x, y+1/2, -z+1/2'
'-x, -y, -z'
'x, -y-1/2, z-1/2'

loop_
_atom_site_label
_atom_site_type_symbol
_atom_site_fract_x
_atom_site_fract_y
_atom_site_fract_z
_atom_site_U_iso_or_equiv
_atom_site_adp_type
_atom_site_occupancy
_atom_site_symmetry_multiplicity
_atom_site_calc_flag
_atom_site_refinement_flags
S1 S 1.37337(12) 0.22187(8) 0.90514(8) 0.0561(4) Uani 1 1 d .
O1 O 1.4426(3) 0.15529(19) 0.9342(2) 0.0644(10) Uani 1 1 d .
O2 O 1.3702(3) 0.2752(2) 0.9661(2) 0.0722(11) Uani 1 1 d .
O3 O 1.4190(3) 0.2506(2) 0.8382(2) 0.0750(11) Uani 1 1 d .
N1 N 0.5917(4) 0.1180(2) 0.8043(3) 0.0628(12) Uani 1 1 d D
H1N H 0.547(5) 0.133(3) 0.838(2) 0.075 Uiso 1 1 d D
C1 C 1.2085(5) 0.1948(3) 0.8696(3) 0.0491(13) Uani 1 1 d .
C2 C 1.1828(5) 0.1372(3) 0.8151(3) 0.0601(15) Uani 1 1 d .
H2 H 1.2532 0.1165 0.7952 0.072 Uiso 1 1 calc R
C3 C 1.0587(5) 0.1103(3) 0.7899(3) 0.0577(14) Uani 1 1 d .
H3 H 1.0440 0.0708 0.7536 0.069 Uiso 1 1 calc R
C4 C 0.9502(5) 0.1412(3) 0.8179(3) 0.0535(13) Uani 1 1 d .
C5 C 0.8213(5) 0.1133(3) 0.7940(3) 0.0549(14) Uani 1 1 d .
H5 H 0.8049 0.0737 0.7578 0.066 Uiso 1 1 calc R
C6 C 0.7193(5) 0.1433(3) 0.8228(3) 0.0534(13) Uani 1 1 d .
C7 C 0.7457(5) 0.2023(3) 0.8769(3) 0.0533(13) Uani 1 1 d .
H7 H 0.6760 0.2233 0.8971 0.064 Uiso 1 1 calc R
C8 C 0.8696(5) 0.2290(3) 0.9002(3) 0.0542(13) Uani 1 1 d .
H8 H 0.8848 0.2683 0.9367 0.065 Uiso 1 1 calc R
C9 C 0.9763(5) 0.2001(3) 0.8717(3) 0.0497(13) Uani 1 1 d .
C10 C 1.1063(5) 0.2255(3) 0.8967(3) 0.0513(13) Uani 1 1 d .
H10 H 1.1234 0.2649 0.9331 0.062 Uiso 1 1 calc R
C11 C 0.5357(5) 0.0681(3) 0.7462(3) 0.0580(14) Uani 1 1 d .
C12 C 0.5696(5) 0.0638(3) 0.6736(3) 0.0646(15) Uani 1 1 d .
H12 H 0.6343 0.0962 0.6616 0.078 Uiso 1 1 calc R
C13 C 0.5106(6) 0.0129(3) 0.6182(3) 0.0703(16) Uani 1 1 d .
H13 H 0.5364 0.0110 0.5690 0.084 Uiso 1 1 calc R
C14 C 0.4153(5) -0.0352(3) 0.6321(3) 0.0631(15) Uani 1 1 d .
C15 C 0.3783(5) -0.0284(3) 0.7041(3) 0.0627(15) Uani 1 1 d .
H15 H 0.3098 -0.0588 0.7146 0.075 Uiso 1 1 calc R
C16 C 0.4369(5) 0.0205(3) 0.7602(3) 0.0606(15) Uani 1 1 d .
H16 H 0.4105 0.0222 0.8091 0.073 Uiso 1 1 calc R
C17 C 0.3560(6) -0.0920(3) 0.5718(3) 0.0820(18) Uani 1 1 d .
H17A H 0.3071 -0.0673 0.5247 0.123 Uiso 1 1 calc R
H17B H 0.2961 -0.1236 0.5936 0.123 Uiso 1 1 calc R
H17C H 0.4262 -0.1219 0.5581 0.123 Uiso 1 1 calc R
C18 C 0.2969(5) 0.3780(3) 0.7329(3) 0.0583(14) Uani 1 1 d .
H18A H 0.3541 0.3529 0.7778 0.070 Uiso 1 1 calc R
H18B H 0.3261 0.4297 0.7334 0.070 Uiso 1 1 calc R
P1 P 0.32067(14) 0.33612(8) 0.64439(8) 0.0574(4) Uani 1 1 d .
C19 C 0.1549(5) 0.3766(3) 0.7454(3) 0.0618(15) Uani 1 1 d .
H19A H 0.0973 0.4028 0.7015 0.074 Uiso 1 1 calc R
H19B H 0.1245 0.3250 0.7445 0.074 Uiso 1 1 calc R
C20 C 0.1420(5) 0.4117(3) 0.8221(3) 0.0631(15) Uani 1 1 d .
H20A H 0.1753 0.4628 0.8238 0.076 Uiso 1 1 calc R
H20B H 0.1969 0.3844 0.8662 0.076 Uiso 1 1 calc R
C21 C 0.0009(5) 0.4123(3) 0.8320(3) 0.0743(17) Uani 1 1 d .
H21A H -0.0525 0.4423 0.7905 0.111 Uiso 1 1 calc R
H21B H -0.0030 0.4331 0.8833 0.111 Uiso 1 1 calc R
H21C H -0.0332 0.3620 0.8285 0.111 Uiso 1 1 calc R
C22 C 0.2801(5) 0.2396(3) 0.6374(3) 0.0642(15) Uani 1 1 d .
H22A H 0.3263 0.2177 0.5987 0.077 Uiso 1 1 calc R
H22B H 0.3180 0.2171 0.6888 0.077 Uiso 1 1 calc R
C23 C 0.1382(5) 0.2162(3) 0.6151(3) 0.0664(15) Uani 1 1 d .
H23A H 0.0921 0.2461 0.5703 0.080 Uiso 1 1 calc R
H23B H 0.0950 0.2246 0.6598 0.080 Uiso 1 1 calc R
C24 C 0.1284(6) 0.1345(3) 0.5924(3) 0.0728(16) Uani 1 1 d .
H24A H 0.1777 0.1050 0.6366 0.087 Uiso 1 1 calc R
H24B H 0.1693 0.1267 0.5466 0.087 Uiso 1 1 calc R
C25 C -0.0163(6) 0.1081(3) 0.5720(4) 0.0857(19) Uani 1 1 d .
H25A H -0.0583 0.1178 0.6163 0.128 Uiso 1 1 calc R
H25B H -0.0186 0.0552 0.5611 0.128 Uiso 1 1 calc R
H25C H -0.0636 0.1344 0.5255 0.128 Uiso 1 1 calc R
C26 C 0.4898(5) 0.3417(3) 0.6371(3) 0.0645(15) Uani 1 1 d .
H26A H 0.4958 0.3293 0.5827 0.077 Uiso 1 1 calc R
H26B H 0.5190 0.3933 0.6467 0.077 Uiso 1 1 calc R
C27 C 0.5838(5) 0.2932(3) 0.6922(3) 0.0648(15) Uani 1 1 d .
H27A H 0.5537 0.2417 0.6847 0.078 Uiso 1 1 calc R
H27B H 0.5829 0.3073 0.7470 0.078 Uiso 1 1 calc R
C28 C 0.7240(5) 0.2985(3) 0.6794(3) 0.0673(16) Uani 1 1 d .
H28A H 0.7513 0.3507 0.6835 0.081 Uiso 1 1 calc R
H28B H 0.7829 0.2714 0.7221 0.081 Uiso 1 1 calc R
C29 C 0.7431(6) 0.2686(3) 0.6012(3) 0.0859(19) Uani 1 1 d .
H29A H 0.7195 0.2165 0.5973 0.129 Uiso 1 1 calc R
H29B H 0.8353 0.2745 0.5975 0.129 Uiso 1 1 calc R
H29C H 0.6867 0.2957 0.5584 0.129 Uiso 1 1 calc R
C30 C 0.2282(5) 0.3853(3) 0.5628(3) 0.0661(15) Uani 1 1 d .
H30A H 0.2558 0.3686 0.5146 0.079 Uiso 1 1 calc R
H30B H 0.1341 0.3726 0.5572 0.079 Uiso 1 1 calc R
C31 C 0.2421(7) 0.4677(3) 0.5682(4) 0.093(2) Uani 1 1 d .
H31A H 0.3370 0.4798 0.5814 0.112 Uiso 1 1 calc R
H31B H 0.2032 0.4848 0.6123 0.112 Uiso 1 1 calc R
C32 C 0.1719(9) 0.5161(7) 0.4866(6) 0.181(6) Uani 1 1 d .
H32A H 0.1007 0.4887 0.4515 0.217 Uiso 1 1 calc R
H32B H 0.1404 0.5651 0.4988 0.217 Uiso 1 1 calc R
C33 C 0.2806(13) 0.5189(6) 0.4599(7) 0.212(6) Uani 1 1 d .
H33A H 0.2640 0.5448 0.4095 0.318 Uiso 1 1 calc R
H33B H 0.3108 0.4689 0.4527 0.318 Uiso 1 1 calc R
H33C H 0.3482 0.5450 0.4976 0.318 Uiso 1 1 calc R

loop_
_atom_site_aniso_label
_atom_site_aniso_U_11
_atom_site_aniso_U_22
_atom_site_aniso_U_33
_atom_site_aniso_U_23
_atom_site_aniso_U_13
_atom_site_aniso_U_12
S1 0.0409(7) 0.0646(9) 0.0651(9) 0.0085(8) 0.0163(6) 0.0021(7)
O1 0.047(2) 0.070(3) 0.077(2) 0.013(2) 0.0161(18) 0.0083(19)
O2 0.046(2) 0.080(3) 0.092(3) -0.016(2) 0.018(2) -0.006(2)
O3 0.052(2) 0.096(3) 0.081(3) 0.022(2) 0.024(2) 0.005(2)
N1 0.051(3) 0.059(3) 0.078(3) -0.013(3) 0.013(2) -0.002(2)
C1 0.045(3) 0.052(3) 0.051(3) 0.003(3) 0.012(2) -0.005(3)
C2 0.049(3) 0.063(4) 0.073(4) 0.000(3) 0.023(3) 0.002(3)
C3 0.051(3) 0.059(4) 0.065(3) -0.002(3) 0.015(3) 0.008(3)
C4 0.049(3) 0.050(3) 0.063(3) 0.004(3) 0.017(3) 0.003(3)
C5 0.050(3) 0.045(3) 0.069(3) -0.003(3) 0.010(3) -0.004(3)
C6 0.041(3) 0.048(3) 0.071(4) 0.002(3) 0.011(3) -0.004(3)
C7 0.045(3) 0.050(3) 0.067(3) -0.005(3) 0.017(3) 0.003(3)
C8 0.054(3) 0.049(3) 0.061(3) 0.000(3) 0.015(3) 0.000(3)
C9 0.043(3) 0.051(3) 0.057(3) 0.002(3) 0.015(3) 0.003(3)
C10 0.048(3) 0.050(3) 0.058(3) -0.001(3) 0.016(3) -0.001(3)
C11 0.047(3) 0.049(3) 0.076(4) 0.005(3) 0.007(3) 0.004(3)
C12 0.052(3) 0.063(4) 0.076(4) 0.010(3) 0.006(3) -0.009(3)
C13 0.068(4) 0.070(4) 0.069(4) -0.004(3) 0.007(3) -0.013(3)
C14 0.049(3) 0.063(4) 0.073(4) 0.002(3) 0.002(3) -0.013(3)
C15 0.044(3) 0.059(4) 0.084(4) 0.007(3) 0.011(3) -0.002(3)
C16 0.044(3) 0.055(4) 0.084(4) -0.002(3) 0.016(3) -0.001(3)
C17 0.071(4) 0.088(5) 0.083(4) -0.008(4) 0.007(3) -0.024(4)
C18 0.058(3) 0.054(3) 0.063(3) 0.004(3) 0.012(3) 0.001(3)
P1 0.0510(8) 0.0542(9) 0.0681(9) -0.0012(7) 0.0154(7) 0.0020(7)
C19 0.053(3) 0.063(4) 0.072(4) 0.004(3) 0.018(3) 0.002(3)
C20 0.062(4) 0.054(4) 0.080(4) 0.001(3) 0.030(3) -0.002(3)
C21 0.072(4) 0.062(4) 0.098(4) 0.001(3) 0.038(4) 0.001(3)
C22 0.053(3) 0.057(4) 0.085(4) 0.000(3) 0.020(3) 0.003(3)
C23 0.062(4) 0.059(4) 0.079(4) 0.005(3) 0.015(3) -0.006(3)
C24 0.075(4) 0.060(4) 0.083(4) -0.002(3) 0.015(3) -0.014(3)
C25 0.082(5) 0.069(4) 0.097(5) 0.009(4) -0.004(4) -0.014(4)
C26 0.060(4) 0.064(4) 0.071(4) 0.000(3) 0.016(3) 0.004(3)
C27 0.059(4) 0.060(4) 0.077(4) 0.002(3) 0.017(3) -0.005(3)
C28 0.053(3) 0.073(4) 0.077(4) 0.004(3) 0.017(3) 0.005(3)
C29 0.072(4) 0.095(5) 0.097(5) -0.002(4) 0.032(4) 0.015(4)
C30 0.068(4) 0.070(4) 0.061(3) -0.002(3) 0.014(3) 0.010(3)
C31 0.115(6) 0.076(5) 0.081(5) 0.022(4) 0.000(4) -0.015(4)
C32 0.082(6) 0.349(17) 0.135(8) -0.041(9) 0.074(6) -0.001(8)
C33 0.237(15) 0.140(9) 0.206(12) -0.022(8) -0.075(11) 0.040(10)

loop_
_atom_type_symbol
_atom_type_description
_atom_type_scat_dispersion_real
_atom_type_scat_dispersion_imag
_atom_type_scat_source
C C 0.0181 0.0091 'International Tables Vol C Tables 4.2.6.8 and 6.1.1.4'
H H 0.0000 0.0000 'International Tables Vol C Tables 4.2.6.8 and 6.1.1.4'
N N 0.0311 0.0180 'International Tables Vol C Tables 4.2.6.8 and 6.1.1.4'
O O 0.0492 0.0322 'International Tables Vol C Tables 4.2.6.8 and 6.1.1.4'
P P 0.2955 0.4335 'International Tables Vol C Tables 4.2.6.8 and 6.1.1.4'
S S 0.3331 0.5567 'International Tables Vol C Tables 4.2.6.8 and 6.1.1.4'

loop_
_geom_angle_atom_site_label_1
_geom_angle_atom_site_label_2
_geom_angle_atom_site_label_3
_geom_angle
O2 S1 O3 114.3(2)
O2 S1 O1 113.1(2)
O3 S1 O1 111.2(2)
O2 S1 C1 106.0(2)
O3 S1 C1 106.0(2)
O1 S1 C1 105.3(2)
C6 N1 C11 128.6(4)
C6 N1 H1N 112(4)
C11 N1 H1N 119(4)
C10 C1 C2 119.2(5)
C10 C1 S1 122.1(4)
C2 C1 S1 118.7(4)
C3 C2 C1 121.3(5)
C3 C2 H2 119.4
C1 C2 H2 119.4
C2 C3 C4 120.6(5)
C2 C3 H3 119.7
C4 C3 H3 119.7
C5 C4 C9 120.5(4)
C5 C4 C3 121.6(5)
C9 C4 C3 117.9(5)
C6 C5 C4 120.4(5)
C6 C5 H5 119.8
C4 C5 H5 119.8
N1 C6 C5 124.1(5)
N1 C6 C7 116.9(5)
C5 C6 C7 119.0(5)
C8 C7 C6 120.7(5)
C8 C7 H7 119.7
C6 C7 H7 119.7
C7 C8 C9 121.9(5)
C7 C8 H8 119.0
C9 C8 H8 119.0
C8 C9 C10 122.9(5)
C8 C9 C4 117.5(5)
C10 C9 C4 119.6(4)
C1 C10 C9 121.5(5)
C1 C10 H10 119.3
C9 C10 H10 119.3
C12 C11 N1 123.5(5)
C12 C11 C16 117.3(5)
N1 C11 C16 119.1(5)
C11 C12 C13 120.9(5)
C11 C12 H12 119.5
C13 C12 H12 119.5
C14 C13 C12 122.1(6)
C14 C13 H13 119.0
C12 C13 H13 119.0
C13 C14 C15 116.5(5)
C13 C14 C17 121.0(5)
C15 C14 C17 122.5(5)
C16 C15 C14 122.4(5)
C16 C15 H15 118.8
C14 C15 H15 118.8
C15 C16 C11 120.8(5)
C15 C16 H16 119.6
C11 C16 H16 119.6
C14 C17 H17A 109.5
C14 C17 H17B 109.5
H17A C17 H17B 109.5
C14 C17 H17C 109.5
H17A C17 H17C 109.5
H17B C17 H17C 109.5
C19 C18 P1 115.2(4)
C19 C18 H18A 108.5
P1 C18 H18A 108.5
C19 C18 H18B 108.5
P1 C18 H18B 108.5
H18A C18 H18B 107.5
C18 P1 C30 109.0(2)
C18 P1 C26 110.6(2)
C30 P1 C26 106.8(3)
C18 P1 C22 113.7(3)
C30 P1 C22 110.8(3)
C26 P1 C22 105.6(2)
C20 C19 C18 112.5(4)
C20 C19 H19A 109.1
C18 C19 H19A 109.1
C20 C19 H19B 109.1
C18 C19 H19B 109.1
H19A C19 H19B 107.8
C19 C20 C21 111.8(5)
C19 C20 H20A 109.3
C21 C20 H20A 109.3
C19 C20 H20B 109.3
C21 C20 H20B 109.3
H20A C20 H20B 107.9
C20 C21 H21A 109.5
C20 C21 H21B 109.5
H21A C21 H21B 109.5
C20 C21 H21C 109.5
H21A C21 H21C 109.5
H21B C21 H21C 109.5
C23 C22 P1 119.7(4)
C23 C22 H22A 107.4
P1 C22 H22A 107.4
C23 C22 H22B 107.4
P1 C22 H22B 107.4
H22A C22 H22B 106.9
C22 C23 C24 110.4(4)
C22 C23 H23A 109.6
C24 C23 H23A 109.6
C22 C23 H23B 109.6
C24 C23 H23B 109.6
H23A C23 H23B 108.1
C23 C24 C25 111.7(5)
C23 C24 H24A 109.3
C25 C24 H24A 109.3
C23 C24 H24B 109.3
C25 C24 H24B 109.3
H24A C24 H24B 107.9
C24 C25 H25A 109.5
C24 C25 H25B 109.5
H25A C25 H25B 109.5
C24 C25 H25C 109.5
H25A C25 H25C 109.5
H25B C25 H25C 109.5
C27 C26 P1 116.0(4)
C27 C26 H26A 108.3
P1 C26 H26A 108.3
C27 C26 H26B 108.3
P1 C26 H26B 108.3
H26A C26 H26B 107.4
C26 C27 C28 112.5(4)
C26 C27 H27A 109.1
C28 C27 H27A 109.1
C26 C27 H27B 109.1
C28 C27 H27B 109.1
H27A C27 H27B 107.8
C29 C28 C27 114.7(5)
C29 C28 H28A 108.6
C27 C28 H28A 108.6
C29 C28 H28B 108.6
C27 C28 H28B 108.6
H28A C28 H28B 107.6
C28 C29 H29A 109.5
C28 C29 H29B 109.5
H29A C29 H29B 109.5
C28 C29 H29C 109.5
H29A C29 H29C 109.5
H29B C29 H29C 109.5
C31 C30 P1 114.9(4)
C31 C30 H30A 108.5
P1 C30 H30A 108.5
C31 C30 H30B 108.5
P1 C30 H30B 108.5
H30A C30 H30B 107.5
C30 C31 C32 116.3(6)
C30 C31 H31A 108.2
C32 C31 H31A 108.2
C30 C31 H31B 108.2
C32 C31 H31B 108.2
H31A C31 H31B 107.4
C33 C32 C31 93.8(9)
C33 C32 H32A 113.0
C31 C32 H32A 113.0
C33 C32 H32B 113.0
C31 C32 H32B 113.0
H32A C32 H32B 110.4
C32 C33 H33A 109.5
C32 C33 H33B 109.5
H33A C33 H33B 109.5
C32 C33 H33C 109.5
H33A C33 H33C 109.5
H33B C33 H33C 109.5

loop_
_geom_bond_atom_site_label_1
_geom_bond_atom_site_label_2
_geom_bond_distance
S1 O2 1.445(4)
S1 O3 1.446(3)
S1 O1 1.446(3)
S1 C1 1.767(5)
N1 C6 1.377(6)
N1 C11 1.395(7)
N1 H1N 0.868(19)
C1 C10 1.369(6)
C1 C2 1.403(7)
C2 C3 1.364(7)
C2 H2 0.9500
C3 C4 1.434(6)
C3 H3 0.9500
C4 C5 1.412(7)
C4 C9 1.412(7)
C5 C6 1.377(6)
C5 H5 0.9500
C6 C7 1.417(6)
C7 C8 1.357(7)
C7 H7 0.9500
C8 C9 1.409(6)
C8 H8 0.9500
C9 C10 1.410(6)
C10 H10 0.9500
C11 C12 1.384(7)
C11 C16 1.403(7)
C12 C13 1.386(7)
C12 H12 0.9500
C13 C14 1.381(7)
C13 H13 0.9500
C14 C15 1.392(7)
C14 C17 1.511(7)
C15 C16 1.367(7)
C15 H15 0.9500
C16 H16 0.9500
C17 H17A 0.9800
C17 H17B 0.9800
C17 H17C 0.9800
C18 C19 1.537(7)
C18 P1 1.783(5)
C18 H18A 0.9900
C18 H18B 0.9900
P1 C30 1.783(5)
P1 C26 1.792(5)
P1 C22 1.806(5)
C19 C20 1.513(6)
C19 H19A 0.9900
C19 H19B 0.9900
C20 C21 1.513(7)
C20 H20A 0.9900
C20 H20B 0.9900
C21 H21A 0.9800
C21 H21B 0.9800
C21 H21C 0.9800
C22 C23 1.506(7)
C22 H22A 0.9900
C22 H22B 0.9900
C23 C24 1.537(7)
C23 H23A 0.9900
C23 H23B 0.9900
C24 C25 1.549(7)
C24 H24A 0.9900
C24 H24B 0.9900
C25 H25A 0.9800
C25 H25B 0.9800
C25 H25C 0.9800
C26 C27 1.505(7)
C26 H26A 0.9900
C26 H26B 0.9900
C27 C28 1.524(7)
C27 H27A 0.9900
C27 H27B 0.9900
C28 C29 1.518(7)
C28 H28A 0.9900
C28 H28B 0.9900
C29 H29A 0.9800
C29 H29B 0.9800
C29 H29C 0.9800
C30 C31 1.509(7)
C30 H30A 0.9900
C30 H30B 0.9900
C31 C32 1.702(12)
C31 H31A 0.9900
C31 H31B 0.9900
C32 C33 1.309(14)
C32 H32A 0.9900
C32 H32B 0.9900
C33 H33A 0.9800
C33 H33B 0.9800
C33 H33C 0.9800

loop_
_geom_hbond_atom_site_label_D
_geom_hbond_atom_site_label_H
_geom_hbond_atom_site_label_A
_geom_hbond_distance_DH
_geom_hbond_distance_HA
_geom_hbond_distance_DA
_geom_hbond_angle_DHA
_geom_hbond_site_symmetry_A
N1 H1N O1 0.868(19) 2.21(2) 3.073(5) 172(5) 1_455

loop_
_geom_torsion_atom_site_label_1
_geom_torsion_atom_site_label_2
_geom_torsion_atom_site_label_3
_geom_torsion_atom_site_label_4
_geom_torsion
O2 S1 C1 C10 3.1(5)
O3 S1 C1 C10 -118.8(4)
O1 S1 C1 C10 123.2(4)
O2 S1 C1 C2 -173.4(4)
O3 S1 C1 C2 64.7(4)
O1 S1 C1 C2 -53.3(4)
C10 C1 C2 C3 -1.5(8)
S1 C1 C2 C3 175.1(4)
C1 C2 C3 C4 1.0(8)
C2 C3 C4 C5 -178.6(5)
C2 C3 C4 C9 0.2(7)
C9 C4 C5 C6 0.1(7)
C3 C4 C5 C6 178.9(5)
C11 N1 C6 C5 -11.2(9)
C11 N1 C6 C7 170.9(5)
C4 C5 C6 N1 -178.1(5)
C4 C5 C6 C7 -0.2(7)
N1 C6 C7 C8 178.0(5)
C5 C6 C7 C8 -0.1(8)
C6 C7 C8 C9 0.4(8)
C7 C8 C9 C10 -178.1(5)
C7 C8 C9 C4 -0.5(7)
C5 C4 C9 C8 0.2(7)
C3 C4 C9 C8 -178.6(4)
C5 C4 C9 C10 178.0(4)
C3 C4 C9 C10 -0.9(7)
C2 C1 C10 C9 0.7(7)
S1 C1 C10 C9 -175.7(4)
C8 C9 C10 C1 178.0(4)
C4 C9 C10 C1 0.4(7)
C6 N1 C11 C12 -35.8(8)
C6 N1 C11 C16 146.0(5)
N1 C11 C12 C13 180.0(5)
C16 C11 C12 C13 -1.8(8)
C11 C12 C13 C14 0.5(9)
C12 C13 C14 C15 2.0(8)
C12 C13 C14 C17 -177.8(5)
C13 C14 C15 C16 -3.2(8)
C17 C14 C15 C16 176.5(5)
C14 C15 C16 C11 2.0(8)
C12 C11 C16 C15 0.6(8)
N1 C11 C16 C15 178.9(5)
C19 C18 P1 C30 62.8(4)
C19 C18 P1 C26 179.9(4)
C19 C18 P1 C22 -61.5(4)
P1 C18 C19 C20 179.0(4)
C18 C19 C20 C21 177.9(4)
C18 P1 C22 C23 78.4(5)
C30 P1 C22 C23 -44.9(5)
C26 P1 C22 C23 -160.2(4)
P1 C22 C23 C24 165.6(4)
C22 C23 C24 C25 178.0(5)
C18 P1 C26 C27 71.6(5)
C30 P1 C26 C27 -169.9(4)
C22 P1 C26 C27 -51.9(5)
P1 C26 C27 C28 177.1(4)
C26 C27 C28 C29 -66.6(6)
C18 P1 C30 C31 46.7(5)
C26 P1 C30 C31 -72.8(5)
C22 P1 C30 C31 172.6(4)
P1 C30 C31 C32 172.2(4)
C30 C31 C32 C33 -94.2(10)
